data_4348016
loop_
_publ_author_name
'Maurya, Yogesh Kumar'
'Ishikawa, Takahiro'
'Kawabe, Yasunori'
'Ishida, Masatoshi'
'Toganoh, Motoki'
'Mori, Shigeki'
'Yasutake, Yuhsuke'
'Fukatsu, Susumu'
'Furuta, Hiroyuki'

_publ_section_title
;
 Near-Infrared Phosphorescent Iridium(III) Benzonorrole Complexes
 Possessing Pyridine-based Axial Ligands.
;
_journal_issue 12
_journal_name_full 'Inorganic chemistry'
_journal_page_first 6223
_journal_page_last 6230
_journal_paper_doi 10.1021/acs.inorgchem.6b00853
_journal_volume 55
_journal_year 2016
_chemical_formula_moiety 'C51 H20 F15 Ir N6, C7 H16'
_chemical_formula_sum 'C58 H36 F15 Ir N6'
_chemical_formula_weight 1294.13
_space_group_crystal_system tetragonal
_space_group_IT_number 88
_space_group_name_Hall '-I 4ad'
_space_group_name_H-M_alt 'I 41/a :2'
_atom_sites_solution_hydrogens geom
_atom_sites_solution_primary direct
_atom_sites_solution_secondary difmap
_audit_creation_method SHELXL-2014/7
_cell_angle_alpha 90
_cell_angle_beta 90
_cell_angle_gamma 90
_cell_formula_units_Z 16
_cell_length_a 36.913(10)
_cell_length_b 36.913(10)
_cell_length_c 15.452(4)
_cell_measurement_reflns_used 29948
_cell_measurement_temperature 100(2)
_cell_measurement_theta_max 31.46
_cell_measurement_theta_min 1.56
_cell_volume 21054(10)
_computing_cell_refinement CrystalClear
_computing_data_collection 'CrystalClear (Rigaku Inc., 2008)'
_computing_data_reduction CrystalClear
_computing_molecular_graphics 'CrystalStructure 4.2.1 (Rigaku, 2016)'
_computing_publication_material 'CrystalStructure 4.2.1'
_computing_structure_refinement 'SHELXL-2014/7 (Sheldrick, 2014)'
_computing_structure_solution 'SHELXS97 (Sheldrick, 2008)'
_diffrn_ambient_temperature 100(2)
_diffrn_detector_area_resol_mean 7.111
_diffrn_measured_fraction_theta_full 0.998
_diffrn_measured_fraction_theta_max 0.999
_diffrn_measurement_device_type 'Rigaku Saturn724'
_diffrn_measurement_method \w
_diffrn_radiation_type MoK\a
_diffrn_radiation_wavelength 0.71075
_diffrn_reflns_av_R_equivalents 0.0837
_diffrn_reflns_av_unetI/netI 0.0318
_diffrn_reflns_Laue_measured_fraction_full 0.998
_diffrn_reflns_Laue_measured_fraction_max 0.999
_diffrn_reflns_limit_h_max 48
_diffrn_reflns_limit_h_min -48
_diffrn_reflns_limit_k_max 48
_diffrn_reflns_limit_k_min -48
_diffrn_reflns_limit_l_max 20
_diffrn_reflns_limit_l_min -20
_diffrn_reflns_number 220790
_diffrn_reflns_point_group_measured_fraction_full 0.998
_diffrn_reflns_point_group_measured_fraction_max 0.999
_diffrn_reflns_theta_full 25.242
_diffrn_reflns_theta_max 27.999
_diffrn_reflns_theta_min 1.429
_exptl_absorpt_coefficient_mu 2.635
_exptl_absorpt_correction_T_max 0.900
_exptl_absorpt_correction_T_min 0.659
_exptl_absorpt_correction_type multi-scan
_exptl_absorpt_process_details 'REQAB (Rigaku, 1998)'
_exptl_crystal_colour black
_exptl_crystal_density_diffrn 1.633
_exptl_crystal_density_method 'not measured'
_exptl_crystal_description block
_exptl_crystal_F_000 10208
_exptl_crystal_size_max 0.150
_exptl_crystal_size_mid 0.070
_exptl_crystal_size_min 0.040
_refine_diff_density_max 1.716
_refine_diff_density_min -1.951
_refine_diff_density_rms 0.135
_refine_ls_extinction_method none
_refine_ls_goodness_of_fit_ref 1.219
_refine_ls_hydrogen_treatment constr
_refine_ls_matrix_type full
_refine_ls_number_parameters 722
_refine_ls_number_reflns 12683
_refine_ls_number_restraints 210
_refine_ls_restrained_S_all 1.240
_refine_ls_R_factor_all 0.0775
_refine_ls_R_factor_gt 0.0740
_refine_ls_shift/su_max 0.003
_refine_ls_shift/su_mean 0.000
_refine_ls_structure_factor_coef Fsqd
_refine_ls_weighting_details 'w=1/[\s^2^(Fo^2^)+(0.0373P)^2^+368.2935P] where P=(Fo^2^+2Fc^2^)/3'
_refine_ls_weighting_scheme calc
_refine_ls_wR_factor_gt 0.1524
_refine_ls_wR_factor_ref 0.1540
_reflns_Friedel_coverage 0.000
_reflns_number_gt 12216
_reflns_number_total 12683
_reflns_threshold_expression 'I > 2\s(I)'
_cod_data_source_file ic6b00853_si_002.cif
_cod_data_source_block shelxl
_cod_original_cell_volume 21055(13)
_cod_original_sg_symbol_H-M 'I 41/a'
_cod_database_code 4348016
_shelx_shelxl_version_number 2014/7
_shelx_space_group_comment
;
The symmetry employed for this shelxl refinement is uniquely defined
by the following loop, which should always be used as a source of
symmetry information in preference to the above space-group names.
They are only intended as comments.
;
_shelx_estimated_absorpt_t_min 0.693
_shelx_estimated_absorpt_t_max 0.902

loop_
_space_group_symop_operation_xyz
'x, y, z'
'-x, -y+1/2, z'
'-y+3/4, x+1/4, z+1/4'
'y+1/4, -x+1/4, z+1/4'
'x+1/2, y+1/2, z+1/2'
'-x+1/2, -y+1, z+1/2'
'-y+5/4, x+3/4, z+3/4'
'y+3/4, -x+3/4, z+3/4'
'-x, -y, -z'
'x, y-1/2, -z'
'y-3/4, -x-1/4, -z-1/4'
'-y-1/4, x-1/4, -z-1/4'
'-x+1/2, -y+1/2, -z+1/2'
'x+1/2, y, -z+1/2'
'y-1/4, -x+1/4, -z+1/4'
'-y+1/4, x+1/4, -z+1/4'

loop_
_atom_site_label
_atom_site_type_symbol
_atom_site_fract_x
_atom_site_fract_y
_atom_site_fract_z
_atom_site_U_iso_or_equiv
_atom_site_adp_type
_atom_site_occupancy
_atom_site_site_symmetry_order
_atom_site_calc_flag
_atom_site_refinement_flags_posn
_atom_site_refinement_flags_adp
Ir1 Ir 0.84749(2) 0.20406(2) 0.11410(2) 0.02641(8) Uani 1 1 d . .
F1 F 0.87880(18) 0.22790(15) -0.2172(4) 0.0726(17) Uani 1 1 d . U
F2 F 0.8694(3) 0.2533(2) -0.3771(4) 0.118(3) Uani 1 1 d . U
F3 F 0.8091(3) 0.2904(2) -0.4173(5) 0.140(4) Uani 1 1 d . U
F4 F 0.7566(2) 0.3016(2) -0.2955(6) 0.131(3) Uani 1 1 d . U
F5 F 0.76528(14) 0.27465(16) -0.1350(5) 0.0762(19) Uani 1 1 d . U
F6 F 0.87757(13) 0.05877(13) 0.0375(5) 0.0740(19) Uani 1 1 d . .
F7 F 0.85506(17) -0.00877(14) 0.0049(5) 0.085(2) Uani 1 1 d . .
F8 F 0.78344(17) -0.02411(14) -0.0031(4) 0.0755(18) Uani 1 1 d . .
F9 F 0.73451(16) 0.02956(18) 0.0244(6) 0.096(2) Uani 1 1 d . .
F10 F 0.75696(13) 0.09761(15) 0.0567(5) 0.0709(17) Uani 1 1 d . .
F11 F 0.92766(18) 0.1552(2) 0.4097(4) 0.101(3) Uani 1 1 d . .
F12 F 0.9291(2) 0.1423(3) 0.5810(4) 0.128(4) Uani 1 1 d . .
F13 F 0.8718(2) 0.15989(17) 0.6806(3) 0.082(2) Uani 1 1 d . .
F14 F 0.81234(16) 0.18934(17) 0.6092(3) 0.0657(15) Uani 1 1 d . .
F15 F 0.81039(13) 0.20205(16) 0.4383(3) 0.0578(13) Uani 1 1 d . .
N1 N 0.84411(14) 0.25271(14) 0.0635(4) 0.0269(11) Uani 1 1 d . .
N2 N 0.83258(15) 0.17969(15) 0.0036(4) 0.0296(11) Uani 1 1 d . .
N3 N 0.85183(14) 0.15831(15) 0.1814(4) 0.0286(11) Uani 1 1 d . .
N4 N 0.86103(14) 0.27009(14) 0.1984(4) 0.0270(11) Uani 1 1 d . .
N5 N 0.90138(13) 0.20157(14) 0.0758(4) 0.0272(11) Uani 1 1 d . .
N6 N 0.79340(14) 0.20657(14) 0.1496(4) 0.0288(11) Uani 1 1 d . .
C1 C 0.85180(17) 0.28091(17) 0.1140(4) 0.0283(13) Uani 1 1 d . .
C2 C 0.84878(18) 0.31243(19) 0.0631(5) 0.0362(16) Uani 1 1 d . .
H2 H 0.8527 0.3366 0.0818 0.043 Uiso 1 1 calc R U
C3 C 0.83904(19) 0.30140(18) -0.0193(5) 0.0339(15) Uani 1 1 d . .
H3 H 0.8349 0.3168 -0.0675 0.041 Uiso 1 1 calc R U
C4 C 0.83624(17) 0.26266(18) -0.0193(4) 0.0295(13) Uani 1 1 d . .
C5 C 0.82795(17) 0.23615(18) -0.0827(4) 0.0297(13) Uani 1 1 d . .
C6 C 0.82590(17) 0.19793(18) -0.0720(4) 0.0293(13) Uani 1 1 d . .
C7 C 0.81568(18) 0.1707(2) -0.1351(5) 0.0341(14) Uani 1 1 d . .
H7 H 0.8099 0.1749 -0.1942 0.041 Uiso 1 1 calc R U
C8 C 0.81583(19) 0.13770(19) -0.0938(5) 0.0344(15) Uani 1 1 d . .
H8 H 0.8100 0.1150 -0.1192 0.041 Uiso 1 1 calc R U
C9 C 0.82648(17) 0.14376(17) -0.0044(5) 0.0300(13) Uani 1 1 d . .
C10 C 0.82993(17) 0.11878(18) 0.0639(5) 0.0307(14) Uani 1 1 d . .
C11 C 0.84108(17) 0.12532(17) 0.1502(4) 0.0281(13) Uani 1 1 d . .
C12 C 0.84239(18) 0.10095(19) 0.2223(5) 0.0340(15) Uani 1 1 d . .
H12 H 0.8368 0.0758 0.2208 0.041 Uiso 1 1 calc R U
C13 C 0.85301(18) 0.11987(19) 0.2930(5) 0.0337(15) Uani 1 1 d . .
H13 H 0.8560 0.1103 0.3497 0.040 Uiso 1 1 calc R U
C14 C 0.85898(18) 0.15682(18) 0.2677(4) 0.0308(14) Uani 1 1 d . .
C15 C 0.86679(18) 0.18688(19) 0.3218(5) 0.0326(14) Uani 1 1 d . .
C16 C 0.86864(18) 0.22419(19) 0.2962(5) 0.0318(14) Uani 1 1 d . .
C17 C 0.86081(18) 0.23338(17) 0.2123(4) 0.0291(13) Uani 1 1 d . .
C18 C 0.87529(18) 0.25923(18) 0.3400(4) 0.0308(14) Uani 1 1 d . .
C19 C 0.87036(17) 0.28683(18) 0.2762(4) 0.0294(13) Uani 1 1 d . .
C20 C 0.8850(2) 0.2690(2) 0.4228(5) 0.0407(17) Uani 1 1 d . .
H20 H 0.8888 0.2510 0.4659 0.049 Uiso 1 1 calc R U
C21 C 0.8890(2) 0.3057(2) 0.4427(5) 0.0462(19) Uani 1 1 d . .
H21 H 0.8953 0.3127 0.4999 0.055 Uiso 1 1 calc R U
C22 C 0.8839(2) 0.3322(2) 0.3792(5) 0.0400(16) Uani 1 1 d . .
H22 H 0.8869 0.3570 0.3941 0.048 Uiso 1 1 calc R U
C23 C 0.87469(18) 0.32327(18) 0.2955(5) 0.0340(15) Uani 1 1 d . .
H23 H 0.8714 0.3414 0.2526 0.041 Uiso 1 1 calc R U
C24 C 0.8220(2) 0.2503(2) -0.1718(5) 0.0426(16) Uani 1 1 d . U
C25 C 0.8482(3) 0.2453(3) -0.2360(6) 0.058(2) Uani 1 1 d . U
C26 C 0.8439(4) 0.2587(3) -0.3177(7) 0.074(2) Uani 1 1 d . U
C27 C 0.8145(4) 0.2769(3) -0.3371(7) 0.079(3) Uani 1 1 d . U
C28 C 0.7872(3) 0.2833(3) -0.2779(8) 0.076(2) Uani 1 1 d . U
C29 C 0.7911(3) 0.2697(3) -0.1916(7) 0.060(2) Uani 1 1 d . U
C30 C 0.8178(2) 0.08076(19) 0.0450(5) 0.0357(15) Uani 1 1 d . .
C31 C 0.8416(2) 0.0527(2) 0.0317(6) 0.047(2) Uani 1 1 d . .
C32 C 0.8305(3) 0.0178(2) 0.0159(7) 0.054(2) Uani 1 1 d . .
C33 C 0.7947(3) 0.0101(2) 0.0128(6) 0.052(2) Uani 1 1 d . .
C34 C 0.7701(2) 0.0370(2) 0.0270(7) 0.057(2) Uani 1 1 d . .
C35 C 0.7820(2) 0.0720(2) 0.0431(6) 0.0468(19) Uani 1 1 d . .
C36 C 0.8694(2) 0.17882(19) 0.4160(5) 0.0345(15) Uani 1 1 d . .
C37 C 0.8991(3) 0.1642(3) 0.4566(6) 0.063(3) Uani 1 1 d . .
C38 C 0.8995(3) 0.1574(3) 0.5449(6) 0.072(3) Uani 1 1 d . .
C39 C 0.8703(3) 0.1659(2) 0.5960(6) 0.057(2) Uani 1 1 d . .
C40 C 0.8411(2) 0.1809(2) 0.5590(5) 0.0482(19) Uani 1 1 d . .
C41 C 0.8401(2) 0.1867(2) 0.4706(5) 0.0396(16) Uani 1 1 d . .
C42 C 0.91118(17) 0.21214(18) -0.0034(4) 0.0300(13) Uani 1 1 d . .
H42 H 0.8928 0.2192 -0.0432 0.036 Uiso 1 1 calc R U
C43 C 0.94693(18) 0.21332(19) -0.0302(5) 0.0339(14) Uani 1 1 d . .
H43 H 0.9529 0.2208 -0.0873 0.041 Uiso 1 1 calc R U
C44 C 0.97354(18) 0.20350(18) 0.0273(5) 0.0332(14) Uani 1 1 d . .
H44 H 0.9984 0.2048 0.0114 0.040 Uiso 1 1 calc R U
C45 C 0.96353(18) 0.19174(17) 0.1086(5) 0.0323(14) Uani 1 1 d . .
H45 H 0.9815 0.1840 0.1486 0.039 Uiso 1 1 calc R U
C46 C 0.92735(17) 0.19115(17) 0.1320(4) 0.0280(13) Uani 1 1 d . .
H46 H 0.9207 0.1833 0.1883 0.034 Uiso 1 1 calc R U
C47 C 0.76840(18) 0.2164(2) 0.0912(5) 0.0346(15) Uani 1 1 d . .
H47 H 0.7759 0.2228 0.0344 0.041 Uiso 1 1 calc R U
C48 C 0.7319(2) 0.2175(2) 0.1120(6) 0.0468(19) Uani 1 1 d . .
H48 H 0.7145 0.2244 0.0697 0.056 Uiso 1 1 calc R U
C49 C 0.7212(2) 0.2085(2) 0.1935(6) 0.051(2) Uani 1 1 d . .
H49 H 0.6962 0.2090 0.2086 0.061 Uiso 1 1 calc R U
C50 C 0.7467(2) 0.1987(2) 0.2537(6) 0.0447(18) Uani 1 1 d . .
H50 H 0.7397 0.1926 0.3111 0.054 Uiso 1 1 calc R U
C51 C 0.78228(19) 0.19808(19) 0.2292(5) 0.0369(16) Uani 1 1 d . .
H51 H 0.7999 0.1913 0.2709 0.044 Uiso 1 1 calc R U
C52 C 0.6318(6) 0.0098(5) -0.2745(13) 0.160(8) Uani 1 1 d . U
H52A H 0.6423 -0.0126 -0.2972 0.241 Uiso 1 1 calc R U
H52B H 0.6412 0.0305 -0.3075 0.241 Uiso 1 1 calc R U
H52C H 0.6054 0.0090 -0.2798 0.241 Uiso 1 1 calc R U
C53 C 0.6421(5) 0.0140(4) -0.1800(11) 0.109(4) Uani 1 1 d . U
H53A H 0.6679 0.0211 -0.1773 0.130 Uiso 1 1 calc R U
H53B H 0.6278 0.0343 -0.1557 0.130 Uiso 1 1 calc R U
C54 C 0.6370(4) -0.0177(4) -0.1238(10) 0.096(4) Uani 1 1 d . U
H54A H 0.6116 -0.0260 -0.1299 0.115 Uiso 1 1 calc R U
H54B H 0.6528 -0.0374 -0.1452 0.115 Uiso 1 1 calc R U
C55 C 0.6445(4) -0.0123(4) -0.0315(9) 0.092(4) Uani 1 1 d . U
H55A H 0.6285 0.0072 -0.0099 0.111 Uiso 1 1 calc R U
H55B H 0.6698 -0.0037 -0.0255 0.111 Uiso 1 1 calc R U
C56 C 0.6397(4) -0.0451(3) 0.0261(9) 0.089(3) Uani 1 1 d . U
H56A H 0.6147 -0.0544 0.0187 0.106 Uiso 1 1 calc R U
H56B H 0.6565 -0.0643 0.0062 0.106 Uiso 1 1 calc R U
C57 C 0.6462(5) -0.0387(4) 0.1196(11) 0.113(5) Uani 1 1 d . U
H57A H 0.6302 -0.0187 0.1386 0.136 Uiso 1 1 calc R U
H57B H 0.6715 -0.0306 0.1270 0.136 Uiso 1 1 calc R U
C58 C 0.6398(5) -0.0712(4) 0.1797(12) 0.127(6) Uani 1 1 d . U
H58A H 0.6213 -0.0871 0.1546 0.190 Uiso 1 1 calc R U
H58B H 0.6315 -0.0625 0.2363 0.190 Uiso 1 1 calc R U
H58C H 0.6624 -0.0847 0.1867 0.190 Uiso 1 1 calc R U

loop_
_atom_site_aniso_label
_atom_site_aniso_U_11
_atom_site_aniso_U_22
_atom_site_aniso_U_33
_atom_site_aniso_U_23
_atom_site_aniso_U_13
_atom_site_aniso_U_12
Ir1 0.02521(13) 0.02293(13) 0.03109(14) -0.00032(9) -0.00259(9) 0.00114(9)
F1 0.090(4) 0.058(3) 0.069(4) -0.006(3) 0.037(3) -0.003(3)
F2 0.226(8) 0.077(4) 0.051(4) -0.010(3) 0.044(5) -0.053(5)
F3 0.242(9) 0.116(6) 0.062(4) 0.049(4) -0.073(5) -0.081(6)
F4 0.117(5) 0.097(5) 0.178(7) 0.071(5) -0.111(5) -0.036(4)
F5 0.035(3) 0.065(3) 0.129(5) 0.032(3) -0.024(3) 0.003(2)
F6 0.038(3) 0.038(3) 0.146(6) -0.013(3) 0.005(3) 0.005(2)
F7 0.072(4) 0.030(3) 0.153(7) -0.023(3) 0.005(4) 0.005(3)
F8 0.091(4) 0.035(3) 0.100(5) -0.013(3) -0.005(4) -0.025(3)
F9 0.052(3) 0.072(4) 0.164(7) -0.013(4) -0.017(4) -0.030(3)
F10 0.030(2) 0.062(3) 0.121(5) -0.017(3) 0.000(3) -0.008(2)
F11 0.072(4) 0.178(8) 0.052(3) -0.024(4) -0.018(3) 0.076(5)
F12 0.143(7) 0.196(9) 0.045(3) -0.015(4) -0.033(4) 0.121(7)
F13 0.139(6) 0.076(4) 0.032(3) 0.004(3) -0.017(3) 0.027(4)
F14 0.066(3) 0.089(4) 0.043(3) -0.002(3) 0.012(3) -0.014(3)
F15 0.043(3) 0.090(4) 0.040(3) 0.002(3) 0.000(2) 0.009(3)
N1 0.026(3) 0.020(2) 0.034(3) 0.003(2) -0.003(2) 0.001(2)
N2 0.028(3) 0.026(3) 0.034(3) -0.002(2) -0.003(2) -0.001(2)
N3 0.027(3) 0.030(3) 0.029(3) 0.004(2) -0.001(2) 0.003(2)
N4 0.025(3) 0.023(3) 0.033(3) -0.003(2) 0.000(2) 0.003(2)
N5 0.017(2) 0.026(3) 0.038(3) -0.003(2) -0.005(2) 0.001(2)
N6 0.023(3) 0.025(3) 0.038(3) 0.003(2) 0.001(2) -0.001(2)
C1 0.023(3) 0.029(3) 0.033(3) 0.001(3) -0.001(2) 0.000(2)
C2 0.028(3) 0.026(3) 0.055(5) 0.005(3) -0.006(3) -0.002(3)
C3 0.036(4) 0.026(3) 0.040(4) 0.008(3) -0.006(3) -0.004(3)
C4 0.023(3) 0.032(3) 0.034(3) 0.006(3) -0.004(2) 0.003(2)
C5 0.023(3) 0.029(3) 0.036(3) 0.003(3) -0.002(3) 0.002(2)
C6 0.024(3) 0.038(4) 0.027(3) 0.010(3) 0.000(2) -0.004(3)
C7 0.031(3) 0.041(4) 0.030(3) 0.000(3) -0.004(3) 0.003(3)
C8 0.039(4) 0.030(3) 0.035(4) -0.004(3) -0.002(3) -0.001(3)
C9 0.025(3) 0.024(3) 0.040(4) -0.008(3) -0.001(3) 0.000(2)
C10 0.022(3) 0.027(3) 0.044(4) -0.002(3) 0.003(3) -0.002(2)
C11 0.022(3) 0.025(3) 0.037(3) 0.000(3) 0.001(2) 0.000(2)
C12 0.028(3) 0.032(3) 0.042(4) 0.003(3) 0.003(3) -0.001(3)
C13 0.030(3) 0.035(4) 0.036(4) 0.008(3) 0.004(3) 0.003(3)
C14 0.028(3) 0.033(3) 0.032(3) 0.000(3) -0.002(3) 0.007(3)
C15 0.030(3) 0.035(4) 0.033(3) 0.000(3) 0.000(3) 0.009(3)
C16 0.028(3) 0.033(3) 0.034(3) -0.005(3) 0.001(3) 0.002(3)
C17 0.033(3) 0.021(3) 0.033(3) -0.002(2) -0.001(3) 0.004(2)
C18 0.031(3) 0.032(3) 0.030(3) -0.003(3) -0.001(3) 0.001(3)
C19 0.025(3) 0.029(3) 0.034(3) -0.004(3) 0.001(3) 0.000(2)
C20 0.049(4) 0.041(4) 0.032(4) -0.003(3) -0.002(3) -0.002(3)
C21 0.053(5) 0.050(5) 0.036(4) -0.010(3) 0.001(3) -0.010(4)
C22 0.039(4) 0.036(4) 0.045(4) -0.008(3) 0.004(3) -0.002(3)
C23 0.029(3) 0.027(3) 0.046(4) -0.006(3) 0.002(3) 0.001(3)
C24 0.048(4) 0.035(3) 0.045(4) 0.006(3) -0.016(3) -0.016(3)
C25 0.083(5) 0.046(4) 0.045(4) -0.001(3) -0.006(4) -0.023(4)
C26 0.108(5) 0.063(4) 0.050(4) 0.004(4) 0.000(4) -0.030(4)
C27 0.111(5) 0.070(5) 0.057(4) 0.016(4) -0.029(4) -0.035(4)
C28 0.081(5) 0.062(4) 0.084(5) 0.026(4) -0.046(4) -0.028(4)
C29 0.057(4) 0.051(4) 0.071(4) 0.019(4) -0.030(4) -0.017(3)
C30 0.037(4) 0.031(3) 0.040(4) 0.005(3) -0.006(3) -0.005(3)
C31 0.040(4) 0.030(4) 0.071(6) -0.007(4) 0.002(4) -0.006(3)
C32 0.059(5) 0.031(4) 0.072(6) -0.008(4) -0.004(5) -0.001(4)
C33 0.067(6) 0.027(4) 0.063(6) -0.004(4) -0.013(4) -0.016(4)
C34 0.043(5) 0.045(5) 0.084(7) -0.008(5) -0.007(5) -0.020(4)
C35 0.037(4) 0.043(4) 0.060(5) 0.000(4) -0.008(4) -0.004(3)
C36 0.039(4) 0.031(3) 0.034(4) -0.003(3) -0.001(3) 0.007(3)
C37 0.069(6) 0.073(6) 0.046(5) -0.011(5) -0.010(4) 0.034(5)
C38 0.091(8) 0.086(7) 0.039(5) -0.007(5) -0.021(5) 0.049(6)
C39 0.088(7) 0.048(5) 0.037(4) 0.002(4) -0.017(4) 0.016(5)
C40 0.060(5) 0.048(5) 0.036(4) 0.000(3) 0.008(4) 0.005(4)
C41 0.038(4) 0.046(4) 0.035(4) 0.007(3) 0.000(3) 0.004(3)
C42 0.026(3) 0.033(3) 0.031(3) -0.004(3) -0.003(3) 0.002(3)
C43 0.031(3) 0.034(4) 0.037(4) -0.002(3) 0.002(3) 0.003(3)
C44 0.025(3) 0.031(3) 0.044(4) -0.006(3) -0.004(3) -0.002(3)
C45 0.027(3) 0.025(3) 0.044(4) -0.004(3) -0.006(3) 0.007(2)
C46 0.025(3) 0.024(3) 0.034(3) -0.004(2) -0.004(3) 0.000(2)
C47 0.028(3) 0.041(4) 0.035(4) 0.000(3) -0.006(3) 0.002(3)
C48 0.030(4) 0.062(5) 0.048(5) -0.005(4) -0.008(3) 0.010(4)
C49 0.028(4) 0.061(5) 0.064(6) 0.002(4) 0.004(4) 0.003(4)
C50 0.036(4) 0.047(4) 0.051(5) 0.001(4) 0.009(3) -0.001(3)
C51 0.031(3) 0.035(4) 0.045(4) 0.008(3) 0.005(3) -0.001(3)
C52 0.234(19) 0.096(11) 0.152(16) -0.021(11) -0.027(15) 0.060(12)
C53 0.116(9) 0.086(8) 0.124(10) -0.013(8) 0.001(8) 0.029(7)
C54 0.103(8) 0.079(7) 0.105(8) -0.031(7) -0.007(7) 0.013(6)
C55 0.090(7) 0.085(7) 0.103(8) -0.030(7) 0.008(7) 0.004(6)
C56 0.081(7) 0.078(7) 0.107(8) -0.029(6) 0.001(6) 0.003(6)
C57 0.117(9) 0.096(9) 0.126(10) -0.021(8) 0.010(8) 0.011(8)
C58 0.141(13) 0.077(9) 0.162(15) -0.010(10) 0.014(12) 0.011(9)

loop_
_atom_type_symbol
_atom_type_description
_atom_type_scat_dispersion_real
_atom_type_scat_dispersion_imag
_atom_type_scat_source
C C 0.0033 0.0016 'International Tables Vol C Tables 4.2.6.8 and 6.1.1.4'
H H 0.0000 0.0000 'International Tables Vol C Tables 4.2.6.8 and 6.1.1.4'
F F 0.0171 0.0103 'International Tables Vol C Tables 4.2.6.8 and 6.1.1.4'
Ir Ir -1.4442 7.9887 'International Tables Vol C Tables 4.2.6.8 and 6.1.1.4'
N N 0.0061 0.0033 'International Tables Vol C Tables 4.2.6.8 and 6.1.1.4'

loop_
_geom_angle_atom_site_label_1
_geom_angle_atom_site_label_2
_geom_angle_atom_site_label_3
_geom_angle
C17 Ir1 N1 79.4(2)
C17 Ir1 N3 92.5(2)
N1 Ir1 N3 171.8(2)
C17 Ir1 N2 172.5(2)
N1 Ir1 N2 93.1(2)
N3 Ir1 N2 95.0(2)
C17 Ir1 N6 90.7(3)
N1 Ir1 N6 90.2(2)
N3 Ir1 N6 88.7(2)
N2 Ir1 N6 88.9(2)
C17 Ir1 N5 90.3(2)
N1 Ir1 N5 89.3(2)
N3 Ir1 N5 92.0(2)
N2 Ir1 N5 90.0(2)
N6 Ir1 N5 178.8(2)
C1 N1 C4 112.6(5)
C1 N1 Ir1 117.9(4)
C4 N1 Ir1 129.4(4)
C9 N2 C6 112.0(6)
C9 N2 Ir1 124.3(5)
C6 N2 Ir1 123.7(4)
C14 N3 C11 111.4(6)
C14 N3 Ir1 124.2(5)
C11 N3 Ir1 123.2(4)
C17 N4 C19 107.8(5)
C17 N4 C1 115.1(5)
C19 N4 C1 137.2(5)
C42 N5 C46 118.7(6)
C42 N5 Ir1 120.5(4)
C46 N5 Ir1 120.6(5)
C51 N6 C47 118.2(6)
C51 N6 Ir1 122.0(5)
C47 N6 Ir1 119.8(5)
N1 C1 N4 111.9(5)
N1 C1 C2 107.6(6)
N4 C1 C2 140.5(6)
C3 C2 C1 106.9(6)
C3 C2 H2 126.5
C1 C2 H2 126.5
C2 C3 C4 108.2(6)
C2 C3 H3 125.9
C4 C3 H3 125.9
N1 C4 C5 120.6(6)
N1 C4 C3 104.7(6)
C5 C4 C3 134.8(6)
C4 C5 C6 128.0(6)
C4 C5 C24 115.4(6)
C6 C5 C24 116.6(6)
N2 C6 C5 125.2(6)
N2 C6 C7 106.2(6)
C5 C6 C7 128.5(6)
C8 C7 C6 107.5(6)
C8 C7 H7 126.2
C6 C7 H7 126.2
C7 C8 C9 107.8(6)
C7 C8 H8 126.1
C9 C8 H8 126.1
N2 C9 C10 124.0(6)
N2 C9 C8 106.5(6)
C10 C9 C8 129.5(6)
C9 C10 C11 128.4(6)
C9 C10 C30 116.1(6)
C11 C10 C30 115.4(6)
N3 C11 C10 124.6(6)
N3 C11 C12 106.0(6)
C10 C11 C12 129.4(6)
C13 C12 C11 108.2(6)
C13 C12 H12 125.9
C11 C12 H12 125.9
C12 C13 C14 108.3(6)
C12 C13 H13 125.9
C14 C13 H13 125.9
N3 C14 C15 125.8(6)
N3 C14 C13 106.0(6)
C15 C14 C13 127.8(6)
C14 C15 C16 126.7(6)
C14 C15 C36 115.7(6)
C16 C15 C36 117.3(6)
C17 C16 C15 119.3(6)
C17 C16 C18 104.5(6)
C15 C16 C18 136.1(6)
C16 C17 N4 113.0(6)
C16 C17 Ir1 131.2(5)
N4 C17 Ir1 115.7(5)
C20 C18 C19 119.2(6)
C20 C18 C16 134.1(7)
C19 C18 C16 106.7(6)
C23 C19 N4 130.0(6)
C23 C19 C18 121.9(6)
N4 C19 C18 108.0(5)
C18 C20 C21 119.1(7)
C18 C20 H20 120.5
C21 C20 H20 120.5
C20 C21 C22 120.6(7)
C20 C21 H21 119.7
C22 C21 H21 119.7
C23 C22 C21 121.6(7)
C23 C22 H22 119.2
C21 C22 H22 119.2
C22 C23 C19 117.6(7)
C22 C23 H23 121.2
C19 C23 H23 121.2
C29 C24 C25 118.9(9)
C29 C24 C5 120.6(8)
C25 C24 C5 120.5(8)
F1 C25 C26 118.3(11)
F1 C25 C24 119.7(8)
C26 C25 C24 121.9(11)
C27 C26 F2 120.3(11)
C27 C26 C25 119.5(12)
F2 C26 C25 120.2(13)
C26 C27 F3 121.4(14)
C26 C27 C28 122.8(11)
F3 C27 C28 115.8(13)
F4 C28 C27 124.5(11)
F4 C28 C29 116.7(12)
C27 C28 C29 118.8(11)
F5 C29 C24 121.8(8)
F5 C29 C28 120.0(10)
C24 C29 C28 118.2(11)
C35 C30 C31 116.0(7)
C35 C30 C10 121.0(7)
C31 C30 C10 122.9(6)
F6 C31 C32 117.5(7)
F6 C31 C30 119.6(7)
C32 C31 C30 122.9(8)
F7 C32 C33 120.0(7)
F7 C32 C31 120.4(8)
C33 C32 C31 119.6(8)
C32 C33 F8 120.3(8)
C32 C33 C34 119.5(7)
F8 C33 C34 120.2(8)
F9 C34 C33 119.8(8)
F9 C34 C35 120.4(9)
C33 C34 C35 119.7(8)
F10 C35 C30 120.0(7)
F10 C35 C34 117.8(7)
C30 C35 C34 122.2(8)
C37 C36 C41 115.0(7)
C37 C36 C15 125.3(7)
C41 C36 C15 119.7(6)
F11 C37 C36 119.1(8)
F11 C37 C38 118.9(8)
C36 C37 C38 122.0(9)
F12 C38 C39 119.5(9)
F12 C38 C37 119.4(10)
C39 C38 C37 121.1(9)
F13 C39 C40 121.5(9)
F13 C39 C38 119.8(9)
C40 C39 C38 118.7(8)
C39 C40 F14 118.9(8)
C39 C40 C41 120.3(8)
F14 C40 C41 120.8(8)
F15 C41 C40 117.1(7)
F15 C41 C36 120.0(7)
C40 C41 C36 122.8(7)
N5 C42 C43 122.8(6)
N5 C42 H42 118.6
C43 C42 H42 118.6
C44 C43 C42 118.7(7)
C44 C43 H43 120.7
C42 C43 H43 120.7
C43 C44 C45 118.7(6)
C43 C44 H44 120.6
C45 C44 H44 120.6
C44 C45 C46 120.1(6)
C44 C45 H45 120.0
C46 C45 H45 120.0
N5 C46 C45 120.9(6)
N5 C46 H46 119.6
C45 C46 H46 119.6
N6 C47 C48 121.4(7)
N6 C47 H47 119.3
C48 C47 H47 119.3
C49 C48 C47 119.3(7)
C49 C48 H48 120.4
C47 C48 H48 120.4
C48 C49 C50 119.5(7)
C48 C49 H49 120.2
C50 C49 H49 120.2
C51 C50 C49 118.4(8)
C51 C50 H50 120.8
C49 C50 H50 120.8
N6 C51 C50 123.1(7)
N6 C51 H51 118.4
C50 C51 H51 118.4
C53 C52 H52A 109.5
C53 C52 H52B 109.5
H52A C52 H52B 109.5
C53 C52 H52C 109.5
H52A C52 H52C 109.5
H52B C52 H52C 109.5
C54 C53 C52 117.1(15)
C54 C53 H53A 108.0
C52 C53 H53A 108.0
C54 C53 H53B 108.0
C52 C53 H53B 108.0
H53A C53 H53B 107.3
C55 C54 C53 116.3(13)
C55 C54 H54A 108.2
C53 C54 H54A 108.2
C55 C54 H54B 108.2
C53 C54 H54B 108.2
H54A C54 H54B 107.4
C54 C55 C56 116.2(12)
C54 C55 H55A 108.2
C56 C55 H55A 108.2
C54 C55 H55B 108.2
C56 C55 H55B 108.2
H55A C55 H55B 107.4
C57 C56 C55 115.3(12)
C57 C56 H56A 108.5
C55 C56 H56A 108.5
C57 C56 H56B 108.5
C55 C56 H56B 108.5
H56A C56 H56B 107.5
C56 C57 C58 116.2(14)
C56 C57 H57A 108.2
C58 C57 H57A 108.2
C56 C57 H57B 108.2
C58 C57 H57B 108.2
H57A C57 H57B 107.4
C57 C58 H58A 109.5
C57 C58 H58B 109.5
H58A C58 H58B 109.5
C57 C58 H58C 109.5
H58A C58 H58C 109.5
H58B C58 H58C 109.5

loop_
_geom_bond_atom_site_label_1
_geom_bond_atom_site_label_2
_geom_bond_distance
Ir1 C17 1.927(7)
Ir1 N1 1.963(5)
Ir1 N3 1.990(5)
Ir1 N2 2.006(6)
Ir1 N6 2.073(5)
Ir1 N5 2.077(5)
F1 C25 1.333(12)
F2 C26 1.328(14)
F3 C27 1.352(12)
F4 C28 1.343(13)
F5 C29 1.307(13)
F6 C31 1.349(9)
F7 C32 1.345(10)
F8 C33 1.353(8)
F9 C34 1.344(10)
F10 C35 1.339(10)
F11 C37 1.323(11)
F12 C38 1.347(10)
F13 C39 1.327(10)
F14 C40 1.350(10)
F15 C41 1.332(9)
N1 C1 1.332(8)
N1 C4 1.363(8)
N2 C9 1.351(8)
N2 C6 1.371(8)
N3 C14 1.359(8)
N3 C11 1.368(8)
N4 C17 1.372(8)
N4 C19 1.395(8)
N4 C1 1.406(8)
N5 C42 1.334(9)
N5 C46 1.350(8)
N6 C51 1.334(9)
N6 C47 1.341(8)
C1 C2 1.409(9)
C2 C3 1.384(10)
C2 H2 0.9500
C3 C4 1.434(9)
C3 H3 0.9500
C4 C5 1.418(9)
C5 C6 1.422(9)
C5 C24 1.489(10)
C6 C7 1.450(10)
C7 C8 1.375(10)
C7 H7 0.9500
C8 C9 1.453(10)
C8 H8 0.9500
C9 C10 1.407(10)
C10 C11 1.417(10)
C10 C30 1.502(9)
C11 C12 1.432(9)
C12 C13 1.355(10)
C12 H12 0.9500
C13 C14 1.436(9)
C13 H13 0.9500
C14 C15 1.419(10)
C15 C16 1.435(10)
C15 C36 1.489(10)
C16 C17 1.371(9)
C16 C18 1.480(9)
C18 C20 1.377(10)
C18 C19 1.429(9)
C19 C23 1.387(9)
C20 C21 1.398(11)
C20 H20 0.9500
C21 C22 1.399(11)
C21 H21 0.9500
C22 C23 1.377(10)
C22 H22 0.9500
C23 H23 0.9500
C24 C29 1.379(12)
C24 C25 1.397(13)
C25 C26 1.365(14)
C26 C27 1.310(18)
C27 C28 1.383(18)
C28 C29 1.433(14)
C30 C35 1.360(10)
C30 C31 1.375(11)
C31 C32 1.373(11)
C32 C33 1.352(13)
C33 C34 1.365(13)
C34 C35 1.387(11)
C36 C37 1.371(11)
C36 C41 1.401(10)
C37 C38 1.388(13)
C38 C39 1.372(15)
C39 C40 1.341(12)
C40 C41 1.384(11)
C42 C43 1.384(9)
C42 H42 0.9500
C43 C44 1.374(10)
C43 H43 0.9500
C44 C45 1.379(10)
C44 H44 0.9500
C45 C46 1.384(9)
C45 H45 0.9500
C46 H46 0.9500
C47 C48 1.387(10)
C47 H47 0.9500
C48 C49 1.361(12)
C48 H48 0.9500
C49 C50 1.372(12)
C49 H49 0.9500
C50 C51 1.369(10)
C50 H50 0.9500
C51 H51 0.9500
C52 C53 1.52(2)
C52 H52A 0.9800
C52 H52B 0.9800
C52 H52C 0.9800
C53 C54 1.47(2)
C53 H53A 0.9900
C53 H53B 0.9900
C54 C55 1.467(18)
C54 H54A 0.9900
C54 H54B 0.9900
C55 C56 1.513(19)
C55 H55A 0.9900
C55 H55B 0.9900
C56 C57 1.48(2)
C56 H56A 0.9900
C56 H56B 0.9900
C57 C58 1.53(2)
C57 H57A 0.9900
C57 H57B 0.9900
C58 H58A 0.9800
C58 H58B 0.9800
C58 H58C 0.9800

loop_
_geom_torsion_atom_site_label_1
_geom_torsion_atom_site_label_2
_geom_torsion_atom_site_label_3
_geom_torsion_atom_site_label_4
_geom_torsion
C4 N1 C1 N4 -178.0(5)
Ir1 N1 C1 N4 -0.6(7)
C4 N1 C1 C2 0.5(8)
Ir1 N1 C1 C2 177.9(4)
C17 N4 C1 N1 0.7(8)
C19 N4 C1 N1 -178.2(7)
C17 N4 C1 C2 -177.0(8)
C19 N4 C1 C2 4.0(14)
N1 C1 C2 C3 -0.1(8)
N4 C1 C2 C3 177.8(8)
C1 C2 C3 C4 -0.3(8)
C1 N1 C4 C5 179.0(6)
Ir1 N1 C4 C5 1.9(9)
C1 N1 C4 C3 -0.7(7)
Ir1 N1 C4 C3 -177.8(4)
C2 C3 C4 N1 0.6(8)
C2 C3 C4 C5 -179.0(7)
N1 C4 C5 C6 1.2(10)
C3 C4 C5 C6 -179.3(7)
N1 C4 C5 C24 -176.5(6)
C3 C4 C5 C24 3.0(11)
C9 N2 C6 C5 176.4(6)
Ir1 N2 C6 C5 -1.1(9)
C9 N2 C6 C7 -2.0(7)
Ir1 N2 C6 C7 -179.5(4)
C4 C5 C6 N2 -1.5(11)
C24 C5 C6 N2 176.2(6)
C4 C5 C6 C7 176.5(7)
C24 C5 C6 C7 -5.8(10)
N2 C6 C7 C8 1.5(8)
C5 C6 C7 C8 -176.8(7)
C6 C7 C8 C9 -0.5(8)
C6 N2 C9 C10 -177.6(6)
Ir1 N2 C9 C10 -0.2(9)
C6 N2 C9 C8 1.7(7)
Ir1 N2 C9 C8 179.1(4)
C7 C8 C9 N2 -0.6(8)
C7 C8 C9 C10 178.6(7)
N2 C9 C10 C11 -2.2(11)
C8 C9 C10 C11 178.6(7)
N2 C9 C10 C30 173.1(6)
C8 C9 C10 C30 -6.1(10)
C14 N3 C11 C10 176.5(6)
Ir1 N3 C11 C10 8.2(9)
C14 N3 C11 C12 -1.4(7)
Ir1 N3 C11 C12 -169.7(4)
C9 C10 C11 N3 -2.3(11)
C30 C10 C11 N3 -177.6(6)
C9 C10 C11 C12 175.1(7)
C30 C10 C11 C12 -0.2(10)
N3 C11 C12 C13 1.1(7)
C10 C11 C12 C13 -176.7(7)
C11 C12 C13 C14 -0.4(8)
C11 N3 C14 C15 -172.6(6)
Ir1 N3 C14 C15 -4.4(9)
C11 N3 C14 C13 1.2(7)
Ir1 N3 C14 C13 169.3(4)
C12 C13 C14 N3 -0.5(8)
C12 C13 C14 C15 173.1(7)
N3 C14 C15 C16 0.0(11)
C13 C14 C15 C16 -172.5(7)
N3 C14 C15 C36 173.1(6)
C13 C14 C15 C36 0.7(10)
C14 C15 C16 C17 3.0(11)
C36 C15 C16 C17 -170.0(6)
C14 C15 C16 C18 178.3(7)
C36 C15 C16 C18 5.3(12)
C15 C16 C17 N4 175.5(6)
C18 C16 C17 N4 -1.2(8)
C15 C16 C17 Ir1 -1.1(10)
C18 C16 C17 Ir1 -177.8(5)
C19 N4 C17 C16 1.5(8)
C1 N4 C17 C16 -177.7(6)
C19 N4 C17 Ir1 178.7(4)
C1 N4 C17 Ir1 -0.6(7)
C17 C16 C18 C20 -178.5(8)
C15 C16 C18 C20 5.7(14)
C17 C16 C18 C19 0.4(7)
C15 C16 C18 C19 -175.4(7)
C17 N4 C19 C23 179.1(7)
C1 N4 C19 C23 -1.9(12)
C17 N4 C19 C18 -1.2(7)
C1 N4 C19 C18 177.8(7)
C20 C18 C19 C23 -0.7(10)
C16 C18 C19 C23 -179.8(6)
C20 C18 C19 N4 179.5(6)
C16 C18 C19 N4 0.4(7)
C19 C18 C20 C21 1.2(11)
C16 C18 C20 C21 -180.0(8)
C18 C20 C21 C22 -1.0(12)
C20 C21 C22 C23 0.2(12)
C21 C22 C23 C19 0.3(11)
N4 C19 C23 C22 179.6(7)
C18 C19 C23 C22 -0.1(10)
C4 C5 C24 C29 -71.7(9)
C6 C5 C24 C29 110.3(8)
C4 C5 C24 C25 106.0(8)
C6 C5 C24 C25 -71.9(9)
C29 C24 C25 F1 177.4(8)
C5 C24 C25 F1 -0.4(12)
C29 C24 C25 C26 -0.7(13)
C5 C24 C25 C26 -178.4(8)
F1 C25 C26 C27 -177.9(9)
C24 C25 C26 C27 0.2(15)
F1 C25 C26 F2 2.1(14)
C24 C25 C26 F2 -179.8(8)
F2 C26 C27 F3 0.3(17)
C25 C26 C27 F3 -179.6(9)
F2 C26 C27 C28 -179.9(10)
C25 C26 C27 C28 0.1(17)
C26 C27 C28 F4 -179.4(10)
F3 C27 C28 F4 0.3(16)
C26 C27 C28 C29 0.1(17)
F3 C27 C28 C29 179.9(9)
C25 C24 C29 F5 178.6(8)
C5 C24 C29 F5 -3.7(12)
C25 C24 C29 C28 0.8(12)
C5 C24 C29 C28 178.6(7)
F4 C28 C29 F5 1.2(14)
C27 C28 C29 F5 -178.4(9)
F4 C28 C29 C24 179.0(8)
C27 C28 C29 C24 -0.6(14)
C9 C10 C30 C35 -76.9(9)
C11 C10 C30 C35 99.0(9)
C9 C10 C30 C31 105.5(9)
C11 C10 C30 C31 -78.6(9)
C35 C30 C31 F6 -176.2(8)
C10 C30 C31 F6 1.5(13)
C35 C30 C31 C32 1.1(14)
C10 C30 C31 C32 178.9(9)
F6 C31 C32 F7 -1.4(15)
C30 C31 C32 F7 -178.7(9)
F6 C31 C32 C33 177.5(9)
C30 C31 C32 C33 0.1(16)
F7 C32 C33 F8 -1.4(15)
C31 C32 C33 F8 179.7(9)
F7 C32 C33 C34 177.7(10)
C31 C32 C33 C34 -1.1(16)
C32 C33 C34 F9 -179.7(10)
F8 C33 C34 F9 -0.5(16)
C32 C33 C34 C35 0.9(16)
F8 C33 C34 C35 -179.9(9)
C31 C30 C35 F10 179.0(8)
C10 C30 C35 F10 1.2(13)
C31 C30 C35 C34 -1.3(13)
C10 C30 C35 C34 -179.1(8)
F9 C34 C35 F10 0.6(15)
C33 C34 C35 F10 -180.0(9)
F9 C34 C35 C30 -179.0(9)
C33 C34 C35 C30 0.4(16)
C14 C15 C36 C37 80.2(10)
C16 C15 C36 C37 -106.0(9)
C14 C15 C36 C41 -100.6(8)
C16 C15 C36 C41 73.2(9)
C41 C36 C37 F11 178.4(9)
C15 C36 C37 F11 -2.3(15)
C41 C36 C37 C38 0.9(15)
C15 C36 C37 C38 -179.8(10)
F11 C37 C38 F12 1.1(18)
C36 C37 C38 F12 178.6(10)
F11 C37 C38 C39 -179.2(11)
C36 C37 C38 C39 -1.7(19)
F12 C38 C39 F13 1.5(17)
C37 C38 C39 F13 -178.3(10)
F12 C38 C39 C40 180.0(11)
C37 C38 C39 C40 0.3(18)
F13 C39 C40 F14 -1.3(14)
C38 C39 C40 F14 -179.8(9)
F13 C39 C40 C41 -179.7(9)
C38 C39 C40 C41 1.8(15)
C39 C40 C41 F15 -179.3(8)
F14 C40 C41 F15 2.3(13)
C39 C40 C41 C36 -2.6(14)
F14 C40 C41 C36 179.1(7)
C37 C36 C41 F15 177.8(8)
C15 C36 C41 F15 -1.5(11)
C37 C36 C41 C40 1.1(12)
C15 C36 C41 C40 -178.1(8)
C46 N5 C42 C43 -0.8(10)
Ir1 N5 C42 C43 175.6(5)
N5 C42 C43 C44 -0.6(10)
C42 C43 C44 C45 2.1(10)
C43 C44 C45 C46 -2.2(10)
C42 N5 C46 C45 0.7(9)
Ir1 N5 C46 C45 -175.7(5)
C44 C45 C46 N5 0.8(10)
C51 N6 C47 C48 -0.7(11)
Ir1 N6 C47 C48 178.3(6)
N6 C47 C48 C49 0.3(13)
C47 C48 C49 C50 0.3(14)
C48 C49 C50 C51 -0.5(13)
C47 N6 C51 C50 0.4(11)
Ir1 N6 C51 C50 -178.5(6)
C49 C50 C51 N6 0.1(12)
C52 C53 C54 C55 -175.6(15)
C53 C54 C55 C56 -179.2(13)
C54 C55 C56 C57 -177.8(13)
C55 C56 C57 C58 177.3(13)
